data_2225043
loop_
_publ_author_name
'Li, Yan'
'Tang, Xiaoliang'
'Chen, Jiayu'
'Wu, Daxiang'
'Liu, Weisheng'

_publ_section_title
;
 1-(2-Cyanoethyl)-2-(2-pyridyl)-1<i>H</i>,3<i>H</i>-benzimidazol-3-ium
 perchlorate
;
_journal_coeditor_code KP2242
_journal_issue 2
_journal_name_full 'Acta Crystallographica Section E'
_journal_page_first o413
_journal_paper_doi 10.1107/S1600536809055251
_journal_volume 66
_journal_year 2010
_chemical_formula_iupac 'C15 H13 N4 +, Cl O4 -'
_chemical_formula_moiety 'C15 H13 N4 +, Cl O4 -'
_chemical_formula_sum 'C15 H13 Cl N4 O4'
_chemical_formula_weight 348.74
_chemical_name_systematic
;
1-(2-Cyanoethyl)-2-(2-pyridyl)-1<i>H</i>,3<i>H</i>-benzimidazol-3-ium
perchlorate
;
_space_group_IT_number 2
_symmetry_cell_setting triclinic
_symmetry_space_group_name_Hall '-P 1'
_symmetry_space_group_name_H-M 'P -1'
_atom_sites_solution_hydrogens geom
_atom_sites_solution_primary direct
_atom_sites_solution_secondary difmap
_audit_creation_method SHELXL-97
_cell_angle_alpha 69.690(2)
_cell_angle_beta 73.844(2)
_cell_angle_gamma 86.193(2)
_cell_formula_units_Z 2
_cell_length_a 8.7880(10)
_cell_length_b 9.4608(10)
_cell_length_c 10.6013(11)
_cell_measurement_reflns_used 1758
_cell_measurement_temperature 296(2)
_cell_measurement_theta_max 26.40
_cell_measurement_theta_min 2.41
_cell_volume 793.52(15)
_computing_cell_refinement 'SAINT (Bruker, 1997)'
_computing_data_collection 'SMART (Bruker, 1997)'
_computing_data_reduction 'SAINT (Bruker, 1997)'
_computing_molecular_graphics 'SHELXTL (Sheldrick, 2008)'
_computing_publication_material 'SHELXTL (Sheldrick, 2008)'
_computing_structure_refinement 'SHELXL97 (Sheldrick, 2008)'
_computing_structure_solution 'SHELXS97 (Sheldrick, 2008)'
_diffrn_ambient_temperature 296(2)
_diffrn_measured_fraction_theta_full 0.990
_diffrn_measured_fraction_theta_max 0.990
_diffrn_measurement_device_type 'Bruker SMART CCD area-detector'
_diffrn_measurement_method 'phi and omega scans'
_diffrn_radiation_monochromator graphite
_diffrn_radiation_source 'fine-focus sealed tube'
_diffrn_radiation_type MoK\a
_diffrn_radiation_wavelength 0.71073
_diffrn_reflns_av_R_equivalents 0.0132
_diffrn_reflns_av_sigmaI/netI 0.0283
_diffrn_reflns_limit_h_max 10
_diffrn_reflns_limit_h_min -10
_diffrn_reflns_limit_k_max 6
_diffrn_reflns_limit_k_min -11
_diffrn_reflns_limit_l_max 12
_diffrn_reflns_limit_l_min -12
_diffrn_reflns_number 4167
_diffrn_reflns_theta_full 25.50
_diffrn_reflns_theta_max 25.50
_diffrn_reflns_theta_min 2.13
_exptl_absorpt_coefficient_mu 0.269
_exptl_absorpt_correction_T_max 0.9546
_exptl_absorpt_correction_T_min 0.9402
_exptl_absorpt_correction_type multi-scan
_exptl_absorpt_process_details '(SADABS; Bruker, 1997)'
_exptl_crystal_colour yellow
_exptl_crystal_density_diffrn 1.460
_exptl_crystal_density_method 'not measured'
_exptl_crystal_description block
_exptl_crystal_F_000 360
_exptl_crystal_size_max 0.22
_exptl_crystal_size_mid 0.21
_exptl_crystal_size_min 0.19
_refine_diff_density_max 0.351
_refine_diff_density_min -0.241
_refine_ls_extinction_method none
_refine_ls_goodness_of_fit_ref 1.008
_refine_ls_hydrogen_treatment mixed
_refine_ls_matrix_type full
_refine_ls_number_parameters 221
_refine_ls_number_reflns 2924
_refine_ls_number_restraints 102
_refine_ls_restrained_S_all 1.003
_refine_ls_R_factor_all 0.0623
_refine_ls_R_factor_gt 0.0466
_refine_ls_shift/su_max 0.000
_refine_ls_shift/su_mean 0.000
_refine_ls_structure_factor_coef Fsqd
_refine_ls_weighting_details 'calc w=1/[\s^2^(Fo^2^)+(0.0430P)^2^+0.6700P] where P=(Fo^2^+2Fc^2^)/3'
_refine_ls_weighting_scheme calc
_refine_ls_wR_factor_gt 0.1088
_refine_ls_wR_factor_ref 0.1219
_reflns_number_gt 2316
_reflns_number_total 2924
_reflns_threshold_expression I>2sigma(I)
_cod_data_source_file kp2242.cif
_cod_data_source_block I
_cod_depositor_comments
;
The following automatic conversions were performed:
'_symmetry_cell_setting' value 'Triclinic' changed to 'triclinic'
according to '/home/saulius/struct/CIF-dictionaries/cif_core.dic'
dictionary named 'cif_core.dic' version 2.4.1 from 2010-06-29.

Automatic conversion script
Id: cif_fix_enum 1527 2010-12-29 10:47:43Z saulius 

The following automatic conversions were performed:

'_symmetry_cell_setting' value 'Triclinic' changed to 'triclinic'
according to /home/saulius/struct/CIF-dictionaries/cif_core.dic
dictionary named 'cif_core.dic' version 2.4.1 from 2010-06-29.

Automatic conversion script
Id: cif_fix_values 1715 2011-07-08 13:25:40Z adriana 
;
_cod_database_code 2225043
_cod_database_fobs_code 2225043

loop_
_symmetry_equiv_pos_as_xyz
'x, y, z'
'-x, -y, -z'

loop_
_atom_site_type_symbol
_atom_site_label
_atom_site_fract_x
_atom_site_fract_y
_atom_site_fract_z
_atom_site_U_iso_or_equiv
_atom_site_adp_type
_atom_site_calc_flag
_atom_site_refinement_flags
_atom_site_occupancy
_atom_site_disorder_assembly
_atom_site_disorder_group
C C1 0.1586(4) -0.0845(4) 0.8393(4) 0.0755(9) Uani d U 1 . .
H H1 0.1941 -0.1600 0.9072 0.091 Uiso calc R 1 . .
C C2 0.0604(4) -0.1248(4) 0.7774(4) 0.0781(10) Uani d U 1 . .
H H2 0.0314 -0.2256 0.8016 0.094 Uiso calc R 1 . .
C C3 0.0053(4) -0.0148(4) 0.6792(4) 0.0797(10) Uani d U 1 . .
H H3 -0.0635 -0.0396 0.6369 0.096 Uiso calc R 1 . .
C C4 0.0524(4) 0.1333(4) 0.6431(3) 0.0657(8) Uani d U 1 . .
H H4 0.0168 0.2102 0.5762 0.079 Uiso calc R 1 . .
C C5 0.1544(3) 0.1638(3) 0.7097(3) 0.0469(6) Uani d U 1 . .
C C6 0.2150(3) 0.3172(3) 0.6751(2) 0.0409(6) Uani d . 1 . .
C C7 0.3245(3) 0.5180(3) 0.6825(2) 0.0402(5) Uani d . 1 . .
C C8 0.3956(3) 0.6193(3) 0.7178(3) 0.0493(6) Uani d . 1 . .
H H8 0.4122 0.5949 0.8057 0.059 Uiso calc R 1 . .
C C9 0.4403(4) 0.7580(3) 0.6163(3) 0.0578(7) Uani d . 1 . .
H H9 0.4903 0.8288 0.6354 0.069 Uiso calc R 1 . .
C C10 0.4127(4) 0.7952(3) 0.4854(3) 0.0582(7) Uani d . 1 . .
H H10 0.4437 0.8908 0.4199 0.070 Uiso calc R 1 . .
C C11 0.3412(3) 0.6949(3) 0.4506(3) 0.0516(7) Uani d . 1 . .
H H11 0.3223 0.7203 0.3634 0.062 Uiso calc R 1 . .
C C12 0.2988(3) 0.5544(3) 0.5516(2) 0.0410(6) Uani d . 1 . .
C C13 0.2574(3) 0.2959(3) 0.9067(2) 0.0437(6) Uani d . 1 . .
H H13A 0.1756 0.2165 0.9481 0.052 Uiso calc R 1 . .
H H13B 0.2286 0.3688 0.9542 0.052 Uiso calc R 1 . .
C C14 0.4152(3) 0.2296(3) 0.9245(3) 0.0522(7) Uani d . 1 . .
H H14A 0.4470 0.1621 0.8715 0.063 Uiso calc R 1 . .
H H14B 0.4953 0.3102 0.8880 0.063 Uiso calc R 1 . .
C C15 0.4052(4) 0.1470(3) 1.0716(3) 0.0591(7) Uani d . 1 . .
Cl Cl1 0.17292(8) 0.51237(8) 0.19213(6) 0.0485(2) Uani d . 1 . .
H H5 0.207(3) 0.416(3) 0.491(3) 0.044(8) Uiso d . 1 . .
N N1 0.2065(3) 0.0574(3) 0.8078(3) 0.0601(6) Uani d U 1 . .
N N2 0.2311(3) 0.4263(2) 0.5520(2) 0.0449(5) Uani d . 1 . .
N N3 0.2685(2) 0.3697(2) 0.75719(19) 0.0399(5) Uani d . 1 . .
N N4 0.3982(4) 0.0807(4) 1.1839(3) 0.0887(10) Uani d . 1 . .
O O1 0.0518(3) 0.5091(3) 0.1302(3) 0.0896(8) Uani d . 1 . .
O O2 0.3196(3) 0.4965(3) 0.1030(3) 0.0923(8) Uani d . 1 . .
O O3 0.1764(4) 0.6462(4) 0.2192(4) 0.1268(12) Uani d . 1 . .
O O4 0.1453(4) 0.3906(4) 0.3209(3) 0.1253(12) Uani d . 1 . .

loop_
_atom_site_aniso_label
_atom_site_aniso_U_11
_atom_site_aniso_U_22
_atom_site_aniso_U_33
_atom_site_aniso_U_12
_atom_site_aniso_U_13
_atom_site_aniso_U_23
C1 0.087(2) 0.0490(17) 0.080(2) -0.0088(16) -0.0136(18) -0.0141(16)
C2 0.085(2) 0.0587(19) 0.081(2) -0.0247(17) 0.0083(18) -0.0317(17)
C3 0.084(2) 0.088(2) 0.075(2) -0.0308(19) -0.0067(18) -0.0423(19)
C4 0.0707(19) 0.073(2) 0.0575(18) -0.0127(16) -0.0179(15) -0.0236(15)
C5 0.0466(14) 0.0479(14) 0.0454(14) -0.0034(11) -0.0045(11) -0.0204(12)
C6 0.0433(14) 0.0456(14) 0.0349(13) 0.0033(11) -0.0098(10) -0.0159(11)
C7 0.0443(13) 0.0380(13) 0.0352(13) 0.0049(10) -0.0098(10) -0.0102(10)
C8 0.0652(17) 0.0459(15) 0.0422(14) 0.0035(12) -0.0224(13) -0.0159(12)
C9 0.0699(19) 0.0453(16) 0.0621(18) -0.0032(13) -0.0218(15) -0.0192(14)
C10 0.0704(19) 0.0397(15) 0.0507(16) -0.0021(13) -0.0122(14) -0.0012(12)
C11 0.0604(17) 0.0511(16) 0.0360(13) 0.0034(13) -0.0134(12) -0.0061(12)
C12 0.0418(13) 0.0454(14) 0.0354(13) 0.0038(11) -0.0104(10) -0.0139(11)
C13 0.0563(15) 0.0430(14) 0.0286(12) 0.0020(11) -0.0118(11) -0.0084(10)
C14 0.0564(16) 0.0528(16) 0.0418(14) -0.0002(13) -0.0165(12) -0.0065(12)
C15 0.0691(19) 0.0531(17) 0.0565(18) 0.0111(14) -0.0295(15) -0.0124(14)
Cl1 0.0493(4) 0.0606(4) 0.0450(4) -0.0011(3) -0.0169(3) -0.0257(3)
N1 0.0657(15) 0.0470(13) 0.0656(15) -0.0028(11) -0.0196(12) -0.0149(12)
N2 0.0534(13) 0.0508(13) 0.0340(11) 0.0001(10) -0.0164(10) -0.0152(10)
N3 0.0491(12) 0.0382(11) 0.0309(10) 0.0014(9) -0.0115(9) -0.0096(9)
N4 0.108(2) 0.093(2) 0.0539(17) 0.0245(18) -0.0388(16) -0.0032(16)
O1 0.0684(15) 0.122(2) 0.1015(18) 0.0124(14) -0.0503(14) -0.0474(16)
O2 0.0586(14) 0.138(2) 0.0961(18) 0.0062(14) -0.0112(13) -0.0667(17)
O3 0.139(3) 0.116(2) 0.172(3) 0.0001(19) -0.041(2) -0.108(2)
O4 0.173(3) 0.129(2) 0.0615(16) -0.058(2) -0.0465(18) 0.0051(16)

loop_
_atom_type_symbol
_atom_type_description
_atom_type_scat_dispersion_real
_atom_type_scat_dispersion_imag
_atom_type_scat_source
C C 0.0033 0.0016 'International Tables Vol C Tables 4.2.6.8 and 6.1.1.4'
H H 0.0000 0.0000 'International Tables Vol C Tables 4.2.6.8 and 6.1.1.4'
N N 0.0061 0.0033 'International Tables Vol C Tables 4.2.6.8 and 6.1.1.4'
O O 0.0106 0.0060 'International Tables Vol C Tables 4.2.6.8 and 6.1.1.4'
Cl Cl 0.1484 0.1585 'International Tables Vol C Tables 4.2.6.8 and 6.1.1.4'

loop_
_geom_angle_atom_site_label_1
_geom_angle_atom_site_label_2
_geom_angle_atom_site_label_3
_geom_angle_site_symmetry_1
_geom_angle_site_symmetry_3
_geom_angle
_geom_angle_publ_flag
N1 C1 C2 . . 123.6(3) ?
N1 C1 H1 . . 118.2 ?
C2 C1 H1 . . 118.2 ?
C1 C2 C3 . . 118.8(3) ?
C1 C2 H2 . . 120.6 ?
C3 C2 H2 . . 120.6 ?
C2 C3 C4 . . 119.5(3) ?
C2 C3 H3 . . 120.2 ?
C4 C3 H3 . . 120.2 ?
C3 C4 C5 . . 117.8(3) ?
C3 C4 H4 . . 121.1 ?
C5 C4 H4 . . 121.1 ?
N1 C5 C4 . . 123.1(3) ?
N1 C5 C6 . . 115.2(2) ?
C4 C5 C6 . . 121.7(3) ?
N2 C6 N3 . . 108.6(2) ?
N2 C6 C5 . . 124.6(2) ?
N3 C6 C5 . . 126.7(2) ?
C8 C7 C12 . . 121.9(2) ?
C8 C7 N3 . . 131.6(2) ?
C12 C7 N3 . . 106.5(2) ?
C9 C8 C7 . . 116.5(2) ?
C9 C8 H8 . . 121.8 ?
C7 C8 H8 . . 121.8 ?
C8 C9 C10 . . 121.7(3) ?
C8 C9 H9 . . 119.2 ?
C10 C9 H9 . . 119.2 ?
C11 C10 C9 . . 121.9(2) ?
C11 C10 H10 . . 119.1 ?
C9 C10 H10 . . 119.1 ?
C10 C11 C12 . . 116.6(2) ?
C10 C11 H11 . . 121.7 ?
C12 C11 H11 . . 121.7 ?
C11 C12 N2 . . 132.5(2) ?
C11 C12 C7 . . 121.5(2) ?
N2 C12 C7 . . 106.0(2) ?
N3 C13 C14 . . 109.9(2) ?
N3 C13 H13A . . 109.7 ?
C14 C13 H13A . . 109.7 ?
N3 C13 H13B . . 109.7 ?
C14 C13 H13B . . 109.7 ?
H13A C13 H13B . . 108.2 ?
C15 C14 C13 . . 111.2(2) ?
C15 C14 H14A . . 109.4 ?
C13 C14 H14A . . 109.4 ?
C15 C14 H14B . . 109.4 ?
C13 C14 H14B . . 109.4 ?
H14A C14 H14B . . 108.0 ?
N4 C15 C14 . . 178.5(3) ?
O3 Cl1 O1 . . 111.91(19) ?
O3 Cl1 O2 . . 109.33(18) ?
O1 Cl1 O2 . . 109.27(15) ?
O3 Cl1 O4 . . 108.3(2) ?
O1 Cl1 O4 . . 108.51(17) ?
O2 Cl1 O4 . . 109.5(2) ?
C1 N1 C5 . . 117.2(3) ?
C6 N2 C12 . . 110.0(2) ?
C6 N2 H5 . . 123(2) ?
C12 N2 H5 . . 127(2) ?
C6 N3 C7 . . 108.90(19) ?
C6 N3 C13 . . 127.9(2) ?
C7 N3 C13 . . 122.87(19) ?

loop_
_geom_bond_atom_site_label_1
_geom_bond_atom_site_label_2
_geom_bond_site_symmetry_2
_geom_bond_distance
_geom_bond_publ_flag
C1 N1 . 1.333(4) ?
C1 C2 . 1.361(5) ?
C1 H1 . 0.9300 ?
C2 C3 . 1.365(5) ?
C2 H2 . 0.9300 ?
C3 C4 . 1.377(4) ?
C3 H3 . 0.9300 ?
C4 C5 . 1.384(4) ?
C4 H4 . 0.9300 ?
C5 N1 . 1.335(3) ?
C5 C6 . 1.465(3) ?
C6 N2 . 1.330(3) ?
C6 N3 . 1.336(3) ?
C7 C8 . 1.381(3) ?
C7 C12 . 1.389(3) ?
C7 N3 . 1.393(3) ?
C8 C9 . 1.374(4) ?
C8 H8 . 0.9300 ?
C9 C10 . 1.395(4) ?
C9 H9 . 0.9300 ?
C10 C11 . 1.373(4) ?
C10 H10 . 0.9300 ?
C11 C12 . 1.382(3) ?
C11 H11 . 0.9300 ?
C12 N2 . 1.382(3) ?
C13 N3 . 1.471(3) ?
C13 C14 . 1.517(4) ?
C13 H13A . 0.9700 ?
C13 H13B . 0.9700 ?
C14 C15 . 1.462(4) ?
C14 H14A . 0.9700 ?
C14 H14B . 0.9700 ?
C15 N4 . 1.123(4) ?
Cl1 O3 . 1.396(3) ?
Cl1 O1 . 1.404(2) ?
Cl1 O2 . 1.404(2) ?
Cl1 O4 . 1.418(3) ?
N2 H5 . 0.78(3) ?

loop_
_geom_hbond_atom_site_label_D
_geom_hbond_atom_site_label_H
_geom_hbond_atom_site_label_A
_geom_hbond_site_symmetry_A
_geom_hbond_distance_DH
_geom_hbond_distance_HA
_geom_hbond_distance_DA
_geom_hbond_angle_DHA
N2 H5 O4 . 0.77(3) 2.11(3) 2.885(4) 179(4)
C11 H11 O3 . 0.930 2.540 3.343(5) 145.00
C4 H4 O4 . 0.930 2.619 3.347(4) 135.44
C13 H13A N1 . 0.970 2.410 2.903(4) 111.00
C10 H10 N4 1_564 0.930 2.644 3.423(4) 141.72
C13 H13B O2 1_556 0.970 2.600 3.427(4) 144.00
C14 H14B O2 2_666 0.970 2.570 3.483(4) 157.00
C2 H2 O1 2_556 0.930 2.621 3.552(4) 179.70

loop_
_geom_torsion_atom_site_label_1
_geom_torsion_atom_site_label_2
_geom_torsion_atom_site_label_3
_geom_torsion_atom_site_label_4
_geom_torsion_site_symmetry_1
_geom_torsion_site_symmetry_2
_geom_torsion_site_symmetry_3
_geom_torsion_site_symmetry_4
_geom_torsion
_geom_torsion_publ_flag
N1 C1 C2 C3 . . . . -1.0(5) ?
C1 C2 C3 C4 . . . . 1.3(5) ?
C2 C3 C4 C5 . . . . -0.3(5) ?
C3 C4 C5 N1 . . . . -1.1(4) ?
C3 C4 C5 C6 . . . . 178.0(3) ?
N1 C5 C6 N2 . . . . 152.9(2) ?
C4 C5 C6 N2 . . . . -26.3(4) ?
N1 C5 C6 N3 . . . . -24.3(4) ?
C4 C5 C6 N3 . . . . 156.6(3) ?
C12 C7 C8 C9 . . . . -0.3(4) ?
N3 C7 C8 C9 . . . . 178.5(3) ?
C7 C8 C9 C10 . . . . 1.1(4) ?
C8 C9 C10 C11 . . . . -0.8(5) ?
C9 C10 C11 C12 . . . . -0.4(4) ?
C10 C11 C12 N2 . . . . -177.5(3) ?
C10 C11 C12 C7 . . . . 1.3(4) ?
C8 C7 C12 C11 . . . . -0.9(4) ?
N3 C7 C12 C11 . . . . 180.0(2) ?
C8 C7 C12 N2 . . . . 178.1(2) ?
N3 C7 C12 N2 . . . . -1.0(3) ?
N3 C13 C14 C15 . . . . -176.3(2) ?
C13 C14 C15 N4 . . . . 118(13) ?
C2 C1 N1 C5 . . . . -0.2(5) ?
C4 C5 N1 C1 . . . . 1.3(4) ?
C6 C5 N1 C1 . . . . -177.8(3) ?
N3 C6 N2 C12 . . . . 0.7(3) ?
C5 C6 N2 C12 . . . . -176.9(2) ?
C11 C12 N2 C6 . . . . 179.1(3) ?
C7 C12 N2 C6 . . . . 0.2(3) ?
N2 C6 N3 C7 . . . . -1.3(3) ?
C5 C6 N3 C7 . . . . 176.3(2) ?
N2 C6 N3 C13 . . . . 172.2(2) ?
C5 C6 N3 C13 . . . . -10.3(4) ?
C8 C7 N3 C6 . . . . -177.6(3) ?
C12 C7 N3 C6 . . . . 1.4(3) ?
C8 C7 N3 C13 . . . . 8.6(4) ?
C12 C7 N3 C13 . . . . -172.5(2) ?
C14 C13 N3 C6 . . . . 102.0(3) ?
C14 C13 N3 C7 . . . . -85.3(3) ?

loop_
_cod_related_entry_id
_cod_related_entry_database
_cod_related_entry_code
1 ChemSpider 30655997
